data_7703184
loop_
_publ_author_name
'\<Skoch, Karel'
'Vos\'ahlo, Petr'
'C\'isa\<rov\'a, Ivana'
'\<St\<epni\<cka, Petr'

_publ_section_title
;
 Synthesis and characterisation of Pd(ii) and Au(i) complexes with
 mesoionic carbene ligands bearing phosphinoferrocene substituents and
 isomeric carbene moieites.
;
_journal_issue 4
_journal_name_full 'Dalton transactions (Cambridge, England : 2003)'
_journal_page_first 1011
_journal_page_last 1021
_journal_paper_doi 10.1039/c9dt04521j
_journal_volume 49
_journal_year 2020
_chemical_formula_moiety 'C31 H29 B Fe N3 P'
_chemical_formula_sum 'C31 H29 B Fe N3 P'
_chemical_formula_weight 541.20
_space_group_crystal_system triclinic
_space_group_IT_number 2
_space_group_name_Hall '-P 1'
_space_group_name_H-M_alt 'P -1'
_atom_sites_solution_hydrogens mixed
_atom_sites_solution_primary direct
_atom_sites_solution_secondary difmap
_audit_creation_method SHELXL-2014/7
_audit_update_record
;
2019-11-22 deposited with the CCDC.	2020-01-02 downloaded from the CCDC.
;
_cell_angle_alpha 73.9520(10)
_cell_angle_beta 69.7590(10)
_cell_angle_gamma 69.4910(10)
_cell_formula_units_Z 4
_cell_length_a 13.8591(5)
_cell_length_b 14.5835(5)
_cell_length_c 15.1414(6)
_cell_measurement_reflns_used 9778
_cell_measurement_temperature 150(2)
_cell_measurement_theta_max 27.51
_cell_measurement_theta_min 2.52
_cell_volume 2647.02(17)
_computing_cell_refinement 'SAINT V8.38A (Bruker AXS Inc., 2017)'
_computing_data_collection 'Bruker Instrument Service vV6.2.6'
_computing_data_reduction 'SAINT V8.38A (Bruker AXS Inc., 2017)'
_computing_molecular_graphics 'PLATON (Spek, 2016)'
_computing_publication_material 'PLATON (Spek, 2016)'
_computing_structure_refinement 'SHELXL 2014/7 (Sheldrick, 2014)'
_computing_structure_solution 'SHELXT 2014/5 (Sheldrick, 2014)'
_diffrn_ambient_temperature 150(2)
_diffrn_measured_fraction_theta_full 0.997
_diffrn_measured_fraction_theta_max 0.997
_diffrn_measurement_device_type 'Bruker D8 VENTURE Kappa Duo PHOTON 100 CMOS'
_diffrn_measurement_method '\f and \w scans'
_diffrn_radiation_monochromator 'Quazar Mo multilayer optic'
_diffrn_radiation_source 'I\mS micro-focus sealed tube'
_diffrn_radiation_type MoK\a
_diffrn_radiation_wavelength 0.71073
_diffrn_reflns_av_R_equivalents 0.0311
_diffrn_reflns_av_unetI/netI 0.0228
_diffrn_reflns_Laue_measured_fraction_full 0.997
_diffrn_reflns_Laue_measured_fraction_max 0.997
_diffrn_reflns_limit_h_max 18
_diffrn_reflns_limit_h_min -17
_diffrn_reflns_limit_k_max 18
_diffrn_reflns_limit_k_min -18
_diffrn_reflns_limit_l_max 19
_diffrn_reflns_limit_l_min -19
_diffrn_reflns_number 60951
_diffrn_reflns_point_group_measured_fraction_full 0.997
_diffrn_reflns_point_group_measured_fraction_max 0.997
_diffrn_reflns_theta_full 25.242
_diffrn_reflns_theta_max 27.527
_diffrn_reflns_theta_min 2.279
_exptl_absorpt_coefficient_mu 0.656
_exptl_absorpt_correction_T_max 0.93
_exptl_absorpt_correction_T_min 0.87
_exptl_absorpt_correction_type multi-scan
_exptl_absorpt_process_details 'SADABS-2016/2 - Bruker AXS'
_exptl_crystal_colour brown
_exptl_crystal_density_diffrn 1.358
_exptl_crystal_description prism
_exptl_crystal_F_000 1128
_exptl_crystal_size_max 0.38
_exptl_crystal_size_mid 0.26
_exptl_crystal_size_min 0.11
_refine_diff_density_max 0.343
_refine_diff_density_min -0.472
_refine_diff_density_rms 0.048
_refine_ls_extinction_method none
_refine_ls_goodness_of_fit_ref 1.020
_refine_ls_hydrogen_treatment constr
_refine_ls_matrix_type full
_refine_ls_number_parameters 667
_refine_ls_number_reflns 12155
_refine_ls_number_restraints 0
_refine_ls_restrained_S_all 1.020
_refine_ls_R_factor_all 0.0373
_refine_ls_R_factor_gt 0.0291
_refine_ls_shift/su_max 0.002
_refine_ls_shift/su_mean 0.000
_refine_ls_structure_factor_coef Fsqd
_refine_ls_weighting_details 'w=1/[\s^2^(Fo^2^)+(0.0347P)^2^+1.2639P] where P=(Fo^2^+2Fc^2^)/3'
_refine_ls_weighting_scheme calc
_refine_ls_wR_factor_gt 0.0723
_refine_ls_wR_factor_ref 0.0765
_reflns_Friedel_coverage 0.000
_reflns_number_gt 10423
_reflns_number_total 12155
_reflns_threshold_expression 'I > 2\s(I)'
_cod_data_source_file c9dt04521j2.cif
_cod_data_source_block mo_ks635
_cod_depositor_comments 'Adding full bibliography for 7703178--7703193.cif.'
_cod_original_cell_volume 2647.03(17)
_cod_database_code 7703184
_shelx_shelxl_version_number 2014/7
_shelx_space_group_comment
;
The symmetry employed for this shelxl refinement is uniquely defined
by the following loop, which should always be used as a source of
symmetry information in preference to the above space-group names.
They are only intended as comments.
;
_shelx_estimated_absorpt_t_min 0.789
_shelx_estimated_absorpt_t_max 0.931

loop_
_space_group_symop_operation_xyz
'x, y, z'
'-x, -y, -z'

loop_
_atom_site_label
_atom_site_type_symbol
_atom_site_fract_x
_atom_site_fract_y
_atom_site_fract_z
_atom_site_U_iso_or_equiv
_atom_site_adp_type
_atom_site_occupancy
_atom_site_site_symmetry_order
_atom_site_calc_flag
_atom_site_refinement_flags_posn
_atom_site_refinement_flags_adp
Fe1 Fe 0.79072(2) 0.72194(2) 0.09071(2) 0.01600(5) Uani 1 1 d . .
B1 B 0.63078(13) 0.66139(14) 0.39516(13) 0.0281(4) Uani 1 1 d . .
H1B H 0.574686 0.737060 0.397455 0.034 Uiso 1 1 d R U
H2B H 0.639786 0.618860 0.463855 0.034 Uiso 1 1 d R U
H3B H 0.618787 0.624960 0.350455 0.034 Uiso 1 1 d R U
P1 P 0.76673(3) 0.68729(2) 0.33405(2) 0.01609(7) Uani 1 1 d . .
N11 N 0.72050(9) 0.77196(8) -0.09368(8) 0.0191(2) Uani 1 1 d . .
N12 N 0.78440(10) 0.79155(9) -0.18267(9) 0.0216(2) Uani 1 1 d . .
N13 N 0.72360(10) 0.86264(9) -0.23194(9) 0.0232(3) Uani 1 1 d . .
C14 C 0.62137(11) 0.88797(10) -0.17460(11) 0.0213(3) Uani 1 1 d . .
C15 C 0.61888(11) 0.83058(11) -0.08616(11) 0.0239(3) Uani 1 1 d . .
H15 H 0.558837 0.831617 -0.031301 0.029 Uiso 1 1 calc R U
C111 C 0.76220(11) 0.69794(10) -0.02251(10) 0.0204(3) Uani 1 1 d . .
C112 C 0.69921(13) 0.65431(11) 0.06386(11) 0.0264(3) Uani 1 1 d . .
H112 H 0.623215 0.669742 0.084333 0.032 Uiso 1 1 calc R U
C113 C 0.77186(14) 0.58297(11) 0.11388(12) 0.0285(3) Uani 1 1 d . .
H113 H 0.752569 0.541924 0.174079 0.034 Uiso 1 1 calc R U
C114 C 0.87779(13) 0.58352(11) 0.05874(11) 0.0283(3) Uani 1 1 d . .
H114 H 0.941430 0.542883 0.075783 0.034 Uiso 1 1 calc R U
C115 C 0.87282(12) 0.65552(11) -0.02689(11) 0.0244(3) Uani 1 1 d . .
H115 H 0.931686 0.671793 -0.076778 0.029 Uiso 1 1 calc R U
C116 C 0.77815(11) 0.75878(10) 0.21574(10) 0.0187(3) Uani 1 1 d . .
C117 C 0.87493(12) 0.77155(11) 0.14544(10) 0.0241(3) Uani 1 1 d . .
H117 H 0.945615 0.738576 0.150993 0.029 Uiso 1 1 calc R U
C118 C 0.84700(14) 0.84218(11) 0.06574(11) 0.0292(3) Uani 1 1 d . .
H118 H 0.895824 0.864972 0.009088 0.035 Uiso 1 1 calc R U
C119 C 0.73389(14) 0.87268(11) 0.08541(11) 0.0302(3) Uani 1 1 d . .
H119 H 0.693797 0.919092 0.044025 0.036 Uiso 1 1 calc R U
C120 C 0.69060(12) 0.82176(10) 0.17794(11) 0.0252(3) Uani 1 1 d . .
H120 H 0.616689 0.828402 0.209083 0.030 Uiso 1 1 calc R U
C121 C 0.79554(10) 0.75910(10) 0.39753(10) 0.0186(3) Uani 1 1 d . .
C122 C 0.80240(12) 0.85588(11) 0.35880(11) 0.0245(3) Uani 1 1 d . .
H122 H 0.792719 0.885939 0.297081 0.029 Uiso 1 1 calc R U
C123 C 0.82348(13) 0.90850(12) 0.41074(13) 0.0311(4) Uani 1 1 d . .
H123 H 0.828117 0.974459 0.384233 0.037 Uiso 1 1 calc R U
C124 C 0.83763(13) 0.86546(13) 0.50026(13) 0.0329(4) Uani 1 1 d . .
H124 H 0.852980 0.901359 0.534948 0.039 Uiso 1 1 calc R U
C125 C 0.82949(14) 0.77012(13) 0.53956(12) 0.0345(4) Uani 1 1 d . .
H125 H 0.838074 0.740995 0.601765 0.041 Uiso 1 1 calc R U
C126 C 0.80885(13) 0.71664(12) 0.48873(11) 0.0285(3) Uani 1 1 d . .
H126 H 0.803759 0.650932 0.516059 0.034 Uiso 1 1 calc R U
C127 C 0.88107(11) 0.57802(10) 0.32154(10) 0.0181(3) Uani 1 1 d . .
C128 C 0.98298(11) 0.58224(11) 0.31308(11) 0.0246(3) Uani 1 1 d . .
H128 H 0.991476 0.640525 0.322246 0.029 Uiso 1 1 calc R U
C129 C 1.07194(12) 0.50182(12) 0.29136(12) 0.0314(3) Uani 1 1 d . .
H129 H 1.141166 0.504894 0.285883 0.038 Uiso 1 1 calc R U
C130 C 1.05951(14) 0.41702(12) 0.27767(12) 0.0337(4) Uani 1 1 d . .
H130 H 1.120727 0.363046 0.259976 0.040 Uiso 1 1 calc R U
C131 C 0.95836(14) 0.41052(11) 0.28965(12) 0.0309(3) Uani 1 1 d . .
H131 H 0.950155 0.351341 0.282151 0.037 Uiso 1 1 calc R U
C132 C 0.86873(12) 0.49041(10) 0.31262(11) 0.0239(3) Uani 1 1 d . .
H132 H 0.799188 0.485323 0.322229 0.029 Uiso 1 1 calc R U
C134 C 0.53175(13) 0.96682(11) -0.20903(12) 0.0276(3) Uani 1 1 d . .
H13A H 0.555494 1.027261 -0.241823 0.033 Uiso 1 1 calc R U
H13B H 0.469954 0.984232 -0.153080 0.033 Uiso 1 1 calc R U
C135 C 0.49562(11) 0.93526(10) -0.27680(10) 0.0212(3) Uani 1 1 d . .
C136 C 0.56129(12) 0.92430(12) -0.36813(11) 0.0286(3) Uani 1 1 d . .
H136 H 0.628431 0.938315 -0.388483 0.034 Uiso 1 1 calc R U
C137 C 0.53082(14) 0.89335(13) -0.43008(13) 0.0351(4) Uani 1 1 d . .
H137 H 0.577176 0.885617 -0.492314 0.042 Uiso 1 1 calc R U
C138 C 0.43321(15) 0.87363(12) -0.40177(14) 0.0374(4) Uani 1 1 d . .
H138 H 0.412088 0.852445 -0.444413 0.045 Uiso 1 1 calc R U
C139 C 0.36673(14) 0.88473(13) -0.31180(14) 0.0392(4) Uani 1 1 d . .
H139 H 0.299625 0.870767 -0.292114 0.047 Uiso 1 1 calc R U
C140 C 0.39678(12) 0.91628(12) -0.24914(12) 0.0307(3) Uani 1 1 d . .
H140 H 0.349689 0.924877 -0.187324 0.037 Uiso 1 1 calc R U
Fe2 Fe 0.80219(2) 0.21740(2) 0.59641(2) 0.01509(5) Uani 1 1 d . .
B2 B 0.63074(13) 0.13764(14) 0.87902(13) 0.0272(4) Uani 1 1 d . .
H4B H 0.566254 0.215014 0.879842 0.033 Uiso 1 1 d R U
H5B H 0.620054 0.095814 0.952142 0.033 Uiso 1 1 d R U
H6B H 0.635554 0.096514 0.821242 0.033 Uiso 1 1 d R U
P2 P 0.76315(3) 0.17083(3) 0.84260(2) 0.01656(7) Uani 1 1 d . .
N21 N 0.71910(9) 0.28007(8) 0.41594(8) 0.0177(2) Uani 1 1 d . .
N22 N 0.77429(10) 0.29084(9) 0.32240(8) 0.0219(2) Uani 1 1 d . .
N23 N 0.71126(10) 0.36405(9) 0.27698(9) 0.0239(3) Uani 1 1 d . .
C24 C 0.61600(11) 0.39932(10) 0.34087(10) 0.0198(3) Uani 1 1 d . .
C25 C 0.62064(11) 0.34623(11) 0.42975(10) 0.0213(3) Uani 1 1 d . .
H25 H 0.566475 0.354058 0.488526 0.026 Uiso 1 1 calc R U
C211 C 0.76300(11) 0.20351(10) 0.48405(10) 0.0184(3) Uani 1 1 d . .
C212 C 0.70188(12) 0.15805(10) 0.57083(10) 0.0218(3) Uani 1 1 d . .
H212 H 0.625943 0.175161 0.594346 0.026 Uiso 1 1 calc R U
C213 C 0.77645(13) 0.08210(10) 0.61552(11) 0.0247(3) Uani 1 1 d . .
H213 H 0.758712 0.038914 0.674619 0.030 Uiso 1 1 calc R U
C214 C 0.88174(13) 0.08146(11) 0.55728(11) 0.0261(3) Uani 1 1 d . .
H214 H 0.946239 0.038004 0.570997 0.031 Uiso 1 1 calc R U
C215 C 0.87459(12) 0.15706(11) 0.47456(10) 0.0223(3) Uani 1 1 d . .
H215 H 0.932577 0.173221 0.423398 0.027 Uiso 1 1 calc R U
C216 C 0.79121(11) 0.24436(10) 0.72541(9) 0.0170(3) Uani 1 1 d . .
C217 C 0.89360(11) 0.24750(11) 0.65939(10) 0.0204(3) Uani 1 1 d . .
H217 H 0.961348 0.206258 0.667607 0.024 Uiso 1 1 calc R U
C218 C 0.87586(12) 0.32351(11) 0.57914(11) 0.0247(3) Uani 1 1 d . .
H218 H 0.929826 0.341757 0.524618 0.030 Uiso 1 1 calc R U
C219 C 0.76368(12) 0.36710(10) 0.59486(11) 0.0248(3) Uani 1 1 d . .
H219 H 0.729711 0.419716 0.552669 0.030 Uiso 1 1 calc R U
C220 C 0.71078(11) 0.31881(10) 0.68430(10) 0.0208(3) Uani 1 1 d . .
H220 H 0.635449 0.333157 0.712115 0.025 Uiso 1 1 calc R U
C221 C 0.76265(11) 0.24517(10) 0.92114(10) 0.0189(3) Uani 1 1 d . .
C222 C 0.69596(13) 0.23883(11) 1.01471(10) 0.0263(3) Uani 1 1 d . .
H222 H 0.650222 0.196799 1.036349 0.032 Uiso 1 1 calc R U
C223 C 0.69636(14) 0.29383(12) 1.07618(11) 0.0306(3) Uani 1 1 d . .
H223 H 0.650779 0.289286 1.139719 0.037 Uiso 1 1 calc R U
C224 C 0.76268(13) 0.35512(11) 1.04544(11) 0.0290(3) Uani 1 1 d . .
H224 H 0.763928 0.391454 1.088140 0.035 Uiso 1 1 calc R U
C225 C 0.82723(13) 0.36337(12) 0.95229(12) 0.0286(3) Uani 1 1 d . .
H225 H 0.871910 0.406377 0.930693 0.034 Uiso 1 1 calc R U
C226 C 0.82698(12) 0.30899(11) 0.89019(11) 0.0241(3) Uani 1 1 d . .
H226 H 0.871055 0.315474 0.826136 0.029 Uiso 1 1 calc R U
C227 C 0.88104(11) 0.06405(10) 0.84218(10) 0.0186(3) Uani 1 1 d . .
C228 C 0.96801(12) 0.06348(11) 0.86885(12) 0.0294(3) Uani 1 1 d . .
H228 H 0.965765 0.119334 0.890962 0.035 Uiso 1 1 calc R U
C229 C 1.05823(13) -0.01882(12) 0.86315(14) 0.0363(4) Uani 1 1 d . .
H229 H 1.117136 -0.018780 0.881577 0.044 Uiso 1 1 calc R U
C230 C 1.06268(13) -0.10039(12) 0.83094(12) 0.0328(4) Uani 1 1 d . .
H230 H 1.124908 -0.155784 0.826110 0.039 Uiso 1 1 calc R U
C231 C 0.97583(14) -0.10109(11) 0.80567(11) 0.0309(3) Uani 1 1 d . .
H231 H 0.978508 -0.157194 0.783675 0.037 Uiso 1 1 calc R U
C232 C 0.88510(13) -0.02008(11) 0.81243(11) 0.0248(3) Uani 1 1 d . .
H232 H 0.825182 -0.021829 0.796674 0.030 Uiso 1 1 calc R U
C234 C 0.52631(12) 0.48180(11) 0.31074(11) 0.0247(3) Uani 1 1 d . .
H23A H 0.554728 0.537944 0.270594 0.030 Uiso 1 1 calc R U
H23B H 0.471897 0.505466 0.368467 0.030 Uiso 1 1 calc R U
C235 C 0.47219(11) 0.45273(10) 0.25545(10) 0.0192(3) Uani 1 1 d . .
C236 C 0.46149(11) 0.50777(11) 0.16682(11) 0.0236(3) Uani 1 1 d . .
H236 H 0.490588 0.562694 0.139799 0.028 Uiso 1 1 calc R U
C237 C 0.40899(12) 0.48378(12) 0.11719(12) 0.0297(3) Uani 1 1 d . .
H237 H 0.401813 0.522429 0.056789 0.036 Uiso 1 1 calc R U
C238 C 0.36706(13) 0.40361(13) 0.15558(13) 0.0338(4) Uani 1 1 d . .
H238 H 0.330695 0.387176 0.121855 0.041 Uiso 1 1 calc R U
C239 C 0.37824(13) 0.34749(12) 0.24315(14) 0.0337(4) Uani 1 1 d . .
H239 H 0.350536 0.291659 0.269070 0.040 Uiso 1 1 calc R U
C240 C 0.42963(12) 0.37199(11) 0.29360(11) 0.0261(3) Uani 1 1 d . .
H240 H 0.435839 0.333631 0.354330 0.031 Uiso 1 1 calc R U

loop_
_atom_site_aniso_label
_atom_site_aniso_U_11
_atom_site_aniso_U_22
_atom_site_aniso_U_33
_atom_site_aniso_U_23
_atom_site_aniso_U_13
_atom_site_aniso_U_12
Fe1 0.01728(10) 0.01529(9) 0.01552(10) -0.00447(7) -0.00595(8) -0.00198(7)
B1 0.0211(8) 0.0359(9) 0.0287(9) -0.0086(7) -0.0020(7) -0.0124(7)
P1 0.01638(16) 0.01664(16) 0.01538(17) -0.00478(13) -0.00393(13) -0.00378(13)
N11 0.0207(6) 0.0191(6) 0.0196(6) -0.0049(5) -0.0089(5) -0.0038(5)
N12 0.0232(6) 0.0212(6) 0.0209(6) -0.0043(5) -0.0079(5) -0.0045(5)
N13 0.0253(6) 0.0207(6) 0.0238(6) -0.0021(5) -0.0111(5) -0.0039(5)
C14 0.0236(7) 0.0198(7) 0.0247(7) -0.0085(6) -0.0112(6) -0.0030(5)
C15 0.0191(7) 0.0287(7) 0.0232(7) -0.0083(6) -0.0077(6) -0.0013(6)
C111 0.0261(7) 0.0181(6) 0.0193(7) -0.0051(5) -0.0103(6) -0.0037(5)
C112 0.0322(8) 0.0273(7) 0.0257(8) -0.0016(6) -0.0118(6) -0.0144(6)
C113 0.0467(9) 0.0183(7) 0.0269(8) -0.0003(6) -0.0182(7) -0.0118(7)
C114 0.0372(8) 0.0187(7) 0.0270(8) -0.0093(6) -0.0156(7) 0.0052(6)
C115 0.0262(7) 0.0225(7) 0.0210(7) -0.0093(6) -0.0085(6) 0.0035(6)
C116 0.0231(7) 0.0167(6) 0.0172(7) -0.0052(5) -0.0070(5) -0.0036(5)
C117 0.0290(7) 0.0297(8) 0.0199(7) -0.0045(6) -0.0070(6) -0.0154(6)
C118 0.0465(9) 0.0277(8) 0.0200(7) -0.0018(6) -0.0081(7) -0.0211(7)
C119 0.0496(10) 0.0162(7) 0.0234(8) -0.0039(6) -0.0161(7) -0.0015(7)
C120 0.0285(8) 0.0199(7) 0.0225(7) -0.0084(6) -0.0092(6) 0.0046(6)
C121 0.0169(6) 0.0203(6) 0.0190(7) -0.0086(5) -0.0041(5) -0.0024(5)
C122 0.0275(7) 0.0221(7) 0.0251(8) -0.0071(6) -0.0083(6) -0.0050(6)
C123 0.0307(8) 0.0243(7) 0.0426(10) -0.0146(7) -0.0103(7) -0.0060(6)
C124 0.0272(8) 0.0379(9) 0.0419(10) -0.0255(8) -0.0120(7) -0.0025(7)
C125 0.0392(9) 0.0416(9) 0.0263(8) -0.0137(7) -0.0157(7) -0.0032(7)
C126 0.0357(8) 0.0271(8) 0.0242(8) -0.0054(6) -0.0118(7) -0.0064(6)
C127 0.0211(6) 0.0167(6) 0.0155(6) -0.0030(5) -0.0059(5) -0.0031(5)
C128 0.0221(7) 0.0224(7) 0.0287(8) -0.0057(6) -0.0073(6) -0.0046(6)
C129 0.0219(7) 0.0303(8) 0.0357(9) -0.0073(7) -0.0066(7) -0.0001(6)
C130 0.0354(9) 0.0232(7) 0.0304(9) -0.0072(6) -0.0086(7) 0.0074(7)
C131 0.0465(10) 0.0159(7) 0.0295(8) -0.0051(6) -0.0144(7) -0.0033(7)
C132 0.0308(8) 0.0193(7) 0.0235(7) -0.0013(6) -0.0116(6) -0.0074(6)
C134 0.0282(8) 0.0234(7) 0.0326(8) -0.0085(6) -0.0167(7) 0.0022(6)
C135 0.0205(7) 0.0167(6) 0.0250(7) -0.0003(5) -0.0113(6) -0.0015(5)
C136 0.0226(7) 0.0343(8) 0.0291(8) -0.0057(7) -0.0071(6) -0.0082(6)
C137 0.0386(9) 0.0360(9) 0.0294(9) -0.0091(7) -0.0142(7) -0.0017(7)
C138 0.0498(10) 0.0280(8) 0.0471(11) -0.0042(7) -0.0343(9) -0.0075(8)
C139 0.0331(9) 0.0367(9) 0.0559(12) 0.0080(8) -0.0250(9) -0.0194(7)
C140 0.0249(8) 0.0316(8) 0.0309(9) 0.0027(7) -0.0074(7) -0.0088(6)
Fe2 0.01539(9) 0.01631(10) 0.01436(10) -0.00509(7) -0.00606(7) -0.00167(7)
B2 0.0212(8) 0.0334(9) 0.0284(9) -0.0084(7) -0.0019(7) -0.0120(7)
P2 0.01649(16) 0.01843(16) 0.01562(17) -0.00576(13) -0.00471(13) -0.00359(13)
N21 0.0184(5) 0.0210(6) 0.0155(6) -0.0037(4) -0.0071(5) -0.0051(4)
N22 0.0232(6) 0.0258(6) 0.0154(6) -0.0045(5) -0.0054(5) -0.0049(5)
N23 0.0274(6) 0.0256(6) 0.0179(6) -0.0030(5) -0.0088(5) -0.0048(5)
C24 0.0226(7) 0.0203(6) 0.0220(7) -0.0054(5) -0.0104(6) -0.0071(5)
C25 0.0183(6) 0.0255(7) 0.0199(7) -0.0063(6) -0.0055(5) -0.0039(5)
C211 0.0224(7) 0.0195(6) 0.0166(6) -0.0051(5) -0.0093(5) -0.0044(5)
C212 0.0268(7) 0.0241(7) 0.0201(7) -0.0030(6) -0.0099(6) -0.0112(6)
C213 0.0399(8) 0.0189(7) 0.0209(7) -0.0023(6) -0.0145(6) -0.0099(6)
C214 0.0321(8) 0.0200(7) 0.0260(8) -0.0103(6) -0.0148(6) 0.0042(6)
C215 0.0230(7) 0.0241(7) 0.0185(7) -0.0097(6) -0.0068(6) 0.0004(6)
C216 0.0192(6) 0.0185(6) 0.0153(6) -0.0063(5) -0.0064(5) -0.0037(5)
C217 0.0184(6) 0.0264(7) 0.0203(7) -0.0072(6) -0.0064(5) -0.0074(5)
C218 0.0306(8) 0.0281(7) 0.0206(7) -0.0035(6) -0.0065(6) -0.0155(6)
C219 0.0335(8) 0.0176(7) 0.0244(8) -0.0045(6) -0.0115(6) -0.0044(6)
C220 0.0222(7) 0.0180(6) 0.0212(7) -0.0082(5) -0.0074(6) 0.0004(5)
C221 0.0206(6) 0.0192(6) 0.0172(7) -0.0066(5) -0.0079(5) -0.0008(5)
C222 0.0330(8) 0.0256(7) 0.0175(7) -0.0036(6) -0.0030(6) -0.0089(6)
C223 0.0411(9) 0.0305(8) 0.0160(7) -0.0070(6) -0.0046(7) -0.0060(7)
C224 0.0399(9) 0.0262(7) 0.0243(8) -0.0113(6) -0.0151(7) -0.0019(7)
C225 0.0316(8) 0.0308(8) 0.0300(8) -0.0109(7) -0.0105(7) -0.0103(7)
C226 0.0234(7) 0.0295(8) 0.0208(7) -0.0096(6) -0.0033(6) -0.0079(6)
C227 0.0195(6) 0.0183(6) 0.0159(6) -0.0027(5) -0.0040(5) -0.0042(5)
C228 0.0231(7) 0.0245(7) 0.0427(10) -0.0086(7) -0.0114(7) -0.0051(6)
C229 0.0196(7) 0.0332(9) 0.0538(11) -0.0045(8) -0.0117(7) -0.0056(7)
C230 0.0248(8) 0.0235(7) 0.0336(9) -0.0002(6) -0.0004(7) 0.0016(6)
C231 0.0424(9) 0.0199(7) 0.0255(8) -0.0056(6) -0.0092(7) -0.0020(7)
C232 0.0341(8) 0.0202(7) 0.0222(7) -0.0027(6) -0.0136(6) -0.0052(6)
C234 0.0278(7) 0.0202(7) 0.0308(8) -0.0065(6) -0.0166(6) -0.0025(6)
C235 0.0169(6) 0.0177(6) 0.0236(7) -0.0054(5) -0.0093(5) -0.0009(5)
C236 0.0231(7) 0.0227(7) 0.0246(7) -0.0015(6) -0.0082(6) -0.0066(6)
C237 0.0283(8) 0.0360(8) 0.0250(8) -0.0066(7) -0.0128(7) -0.0029(7)
C238 0.0296(8) 0.0377(9) 0.0451(10) -0.0189(8) -0.0195(8) -0.0047(7)
C239 0.0304(8) 0.0243(8) 0.0533(11) -0.0074(7) -0.0164(8) -0.0106(7)
C240 0.0280(7) 0.0212(7) 0.0295(8) 0.0000(6) -0.0125(6) -0.0061(6)

loop_
_atom_type_symbol
_atom_type_description
_atom_type_scat_dispersion_real
_atom_type_scat_dispersion_imag
_atom_type_scat_source
C C 0.0033 0.0016 'International Tables Vol C Tables 4.2.6.8 and 6.1.1.4'
H H 0.0000 0.0000 'International Tables Vol C Tables 4.2.6.8 and 6.1.1.4'
B B 0.0013 0.0007 'International Tables Vol C Tables 4.2.6.8 and 6.1.1.4'
Fe Fe 0.3463 0.8444 'International Tables Vol C Tables 4.2.6.8 and 6.1.1.4'
N N 0.0061 0.0033 'International Tables Vol C Tables 4.2.6.8 and 6.1.1.4'
P P 0.1023 0.0942 'International Tables Vol C Tables 4.2.6.8 and 6.1.1.4'

loop_
_geom_angle_atom_site_label_1
_geom_angle_atom_site_label_2
_geom_angle_atom_site_label_3
_geom_angle
C111 Fe1 C117 150.61(6)
C111 Fe1 C120 125.96(6)
C117 Fe1 C120 68.83(6)
C111 Fe1 C116 165.48(6)
C117 Fe1 C116 41.00(6)
C120 Fe1 C116 41.07(5)
C111 Fe1 C115 40.89(6)
C117 Fe1 C115 117.50(6)
C120 Fe1 C115 162.61(6)
C116 Fe1 C115 153.40(6)
C111 Fe1 C119 105.13(6)
C117 Fe1 C119 68.48(6)
C120 Fe1 C119 40.78(6)
C116 Fe1 C119 68.81(6)
C115 Fe1 C119 124.07(6)
C111 Fe1 C114 68.16(6)
C117 Fe1 C114 109.30(6)
C120 Fe1 C114 155.46(6)
C116 Fe1 C114 121.25(6)
C115 Fe1 C114 40.91(6)
C119 Fe1 C114 163.16(7)
C111 Fe1 C112 40.75(6)
C117 Fe1 C112 167.92(6)
C120 Fe1 C112 107.93(7)
C116 Fe1 C112 129.09(6)
C115 Fe1 C112 69.19(6)
C119 Fe1 C112 117.23(7)
C114 Fe1 C112 68.49(7)
C111 Fe1 C113 68.03(6)
C117 Fe1 C113 130.19(6)
C120 Fe1 C113 121.01(7)
C116 Fe1 C113 111.05(6)
C115 Fe1 C113 68.71(6)
C119 Fe1 C113 153.15(7)
C114 Fe1 C113 40.44(7)
C112 Fe1 C113 40.62(6)
C111 Fe1 C118 115.88(6)
C117 Fe1 C118 40.67(6)
C120 Fe1 C118 68.41(7)
C116 Fe1 C118 68.66(6)
C115 Fe1 C118 105.11(6)
C119 Fe1 C118 40.41(7)
C114 Fe1 C118 127.13(7)
C112 Fe1 C118 150.21(6)
C113 Fe1 C118 166.31(7)
P1 B1 H1B 102.6
P1 B1 H2B 102.6
H1B B1 H2B 114.5
P1 B1 H3B 106.9
H1B B1 H3B 111.8
H2B B1 H3B 116.6
C116 P1 C127 105.00(6)
C116 P1 C121 104.23(6)
C127 P1 C121 104.76(6)
C116 P1 B1 113.91(7)
C127 P1 B1 115.23(7)
C121 P1 B1 112.63(7)
N12 N11 C15 110.89(11)
N12 N11 C111 120.73(11)
C15 N11 C111 128.38(12)
N13 N12 N11 106.72(11)
N12 N13 C14 109.20(12)
N13 C14 C15 108.24(12)
N13 C14 C134 122.73(13)
C15 C14 C134 129.03(14)
N11 C15 C14 104.94(13)
N11 C15 H15 127.5
C14 C15 H15 127.5
N11 C111 C112 124.79(13)
N11 C111 C115 125.47(13)
C112 C111 C115 109.74(13)
N11 C111 Fe1 126.28(9)
C112 C111 Fe1 70.43(8)
C115 C111 Fe1 70.19(8)
C111 C112 C113 106.80(14)
C111 C112 Fe1 68.82(8)
C113 C112 Fe1 69.80(8)
C111 C112 H112 126.6
C113 C112 H112 126.6
Fe1 C112 H112 126.3
C114 C113 C112 108.51(14)
C114 C113 Fe1 69.61(8)
C112 C113 Fe1 69.58(8)
C114 C113 H113 125.7
C112 C113 H113 125.7
Fe1 C113 H113 126.6
C113 C114 C115 108.58(13)
C113 C114 Fe1 69.95(8)
C115 C114 Fe1 69.44(8)
C113 C114 H114 125.7
C115 C114 H114 125.7
Fe1 C114 H114 126.5
C111 C115 C114 106.37(14)
C111 C115 Fe1 68.93(8)
C114 C115 Fe1 69.65(8)
C111 C115 H115 126.8
C114 C115 H115 126.8
Fe1 C115 H115 126.2
C117 C116 C120 107.42(13)
C117 C116 P1 126.54(11)
C120 C116 P1 125.76(11)
C117 C116 Fe1 69.44(8)
C120 C116 Fe1 69.44(8)
P1 C116 Fe1 131.03(7)
C118 C117 C116 108.14(13)
C118 C117 Fe1 70.12(8)
C116 C117 Fe1 69.57(8)
C118 C117 H117 125.9
C116 C117 H117 125.9
Fe1 C117 H117 126.0
C119 C118 C117 108.24(14)
C119 C118 Fe1 69.59(9)
C117 C118 Fe1 69.20(8)
C119 C118 H118 125.9
C117 C118 H118 125.9
Fe1 C118 H118 126.9
C118 C119 C120 108.24(13)
C118 C119 Fe1 70.00(9)
C120 C119 Fe1 69.39(8)
C118 C119 H119 125.9
C120 C119 H119 125.9
Fe1 C119 H119 126.3
C119 C120 C116 107.96(14)
C119 C120 Fe1 69.83(8)
C116 C120 Fe1 69.49(8)
C119 C120 H120 126.0
C116 C120 H120 126.0
Fe1 C120 H120 126.2
C122 C121 C126 119.18(13)
C122 C121 P1 121.99(11)
C126 C121 P1 118.82(11)
C123 C122 C121 119.91(14)
C123 C122 H122 120.0
C121 C122 H122 120.0
C124 C123 C122 120.41(15)
C124 C123 H123 119.8
C122 C123 H123 119.8
C123 C124 C125 119.96(14)
C123 C124 H124 120.0
C125 C124 H124 120.0
C124 C125 C126 120.35(16)
C124 C125 H125 119.8
C126 C125 H125 119.8
C125 C126 C121 120.18(15)
C125 C126 H126 119.9
C121 C126 H126 119.9
C132 C127 C128 119.38(13)
C132 C127 P1 119.43(11)
C128 C127 P1 120.99(10)
C129 C128 C127 120.37(14)
C129 C128 H128 119.8
C127 C128 H128 119.8
C130 C129 C128 119.77(15)
C130 C129 H129 120.1
C128 C129 H129 120.1
C131 C130 C129 120.32(14)
C131 C130 H130 119.8
C129 C130 H130 119.8
C130 C131 C132 120.14(14)
C130 C131 H131 119.9
C132 C131 H131 119.9
C131 C132 C127 119.87(14)
C131 C132 H132 120.1
C127 C132 H132 120.1
C14 C134 C135 113.26(12)
C14 C134 H13A 108.9
C135 C134 H13A 108.9
C14 C134 H13B 108.9
C135 C134 H13B 108.9
H13A C134 H13B 107.7
C136 C135 C140 118.52(14)
C136 C135 C134 120.24(13)
C140 C135 C134 121.24(14)
C137 C136 C135 121.06(15)
C137 C136 H136 119.5
C135 C136 H136 119.5
C138 C137 C136 120.07(17)
C138 C137 H137 120.0
C136 C137 H137 120.0
C139 C138 C137 119.71(16)
C139 C138 H138 120.1
C137 C138 H138 120.1
C138 C139 C140 120.50(15)
C138 C139 H139 119.7
C140 C139 H139 119.7
C135 C140 C139 120.12(16)
C135 C140 H140 119.9
C139 C140 H140 119.9
C211 Fe2 C214 68.25(6)
C211 Fe2 C217 154.86(6)
C214 Fe2 C217 107.32(6)
C211 Fe2 C216 162.24(5)
C214 Fe2 C216 121.96(6)
C217 Fe2 C216 41.10(5)
C211 Fe2 C220 124.30(5)
C214 Fe2 C220 158.23(6)
C217 Fe2 C220 69.03(6)
C216 Fe2 C220 41.22(5)
C211 Fe2 C215 40.96(5)
C214 Fe2 C215 40.93(6)
C217 Fe2 C215 119.33(6)
C216 Fe2 C215 156.08(6)
C220 Fe2 C215 159.97(6)
C211 Fe2 C218 119.52(6)
C214 Fe2 C218 123.65(6)
C217 Fe2 C218 40.83(6)
C216 Fe2 C218 68.84(6)
C220 Fe2 C218 68.48(6)
C215 Fe2 C218 105.12(6)
C211 Fe2 C213 67.92(6)
C214 Fe2 C213 40.56(6)
C217 Fe2 C213 125.79(6)
C216 Fe2 C213 109.38(6)
C220 Fe2 C213 123.10(6)
C215 Fe2 C213 68.70(6)
C218 Fe2 C213 161.58(6)
C211 Fe2 C219 106.65(6)
C214 Fe2 C219 159.86(7)
C217 Fe2 C219 68.53(6)
C216 Fe2 C219 68.73(6)
C220 Fe2 C219 40.56(6)
C215 Fe2 C219 122.51(6)
C218 Fe2 C219 40.45(6)
C213 Fe2 C219 157.46(6)
C211 Fe2 C212 40.71(5)
C214 Fe2 C212 68.55(6)
C217 Fe2 C212 162.87(6)
C216 Fe2 C212 125.82(6)
C220 Fe2 C212 108.27(6)
C215 Fe2 C212 69.20(6)
C218 Fe2 C212 155.38(6)
C213 Fe2 C212 40.47(6)
C219 Fe2 C212 121.15(6)
P2 B2 H4B 103.4
P2 B2 H5B 107.3
H4B B2 H5B 108.7
P2 B2 H6B 107.0
H4B B2 H6B 113.3
H5B B2 H6B 116.2
C216 P2 C221 104.61(6)
C216 P2 C227 105.35(6)
C221 P2 C227 106.26(6)
C216 P2 B2 113.39(7)
C221 P2 B2 111.97(7)
C227 P2 B2 114.46(7)
N22 N21 C25 110.82(11)
N22 N21 C211 120.81(11)
C25 N21 C211 128.26(12)
N23 N22 N21 106.65(11)
N22 N23 C24 109.37(12)
N23 C24 C25 108.15(12)
N23 C24 C234 122.18(13)
C25 C24 C234 129.67(14)
N21 C25 C24 105.01(12)
N21 C25 H25 127.5
C24 C25 H25 127.5
N21 C211 C212 124.82(12)
N21 C211 C215 125.49(13)
C212 C211 C215 109.63(12)
N21 C211 Fe2 128.06(9)
C212 C211 Fe2 70.52(8)
C215 C211 Fe2 69.94(8)
C213 C212 C211 106.72(13)
C213 C212 Fe2 69.56(8)
C211 C212 Fe2 68.77(8)
C213 C212 H212 126.6
C211 C212 H212 126.6
Fe2 C212 H212 126.6
C214 C213 C212 108.71(13)
C214 C213 Fe2 69.28(8)
C212 C213 Fe2 69.97(8)
C214 C213 H213 125.6
C212 C213 H213 125.6
Fe2 C213 H213 126.7
C213 C214 C215 108.59(13)
C213 C214 Fe2 70.16(8)
C215 C214 Fe2 69.72(8)
C213 C214 H214 125.7
C215 C214 H214 125.7
Fe2 C214 H214 126.0
C211 C215 C214 106.35(13)
C211 C215 Fe2 69.10(8)
C214 C215 Fe2 69.35(8)
C211 C215 H215 126.8
C214 C215 H215 126.8
Fe2 C215 H215 126.3
C217 C216 C220 107.39(12)
C217 C216 P2 128.24(10)
C220 C216 P2 124.18(10)
C217 C216 Fe2 69.40(8)
C220 C216 Fe2 69.41(8)
P2 C216 Fe2 130.25(7)
C218 C217 C216 107.95(12)
C218 C217 Fe2 69.95(8)
C216 C217 Fe2 69.50(7)
C218 C217 H217 126.0
C216 C217 H217 126.0
Fe2 C217 H217 126.1
C219 C218 C217 108.18(13)
C219 C218 Fe2 69.88(8)
C217 C218 Fe2 69.22(8)
C219 C218 H218 125.9
C217 C218 H218 125.9
Fe2 C218 H218 126.6
C218 C219 C220 108.46(13)
C218 C219 Fe2 69.66(8)
C220 C219 Fe2 69.32(8)
C218 C219 H219 125.8
C220 C219 H219 125.8
Fe2 C219 H219 126.8
C219 C220 C216 108.01(12)
C219 C220 Fe2 70.13(8)
C216 C220 Fe2 69.37(7)
C219 C220 H220 126.0
C216 C220 H220 126.0
Fe2 C220 H220 126.1
C226 C221 C222 118.99(13)
C226 C221 P2 121.44(11)
C222 C221 P2 119.57(11)
C223 C222 C221 120.17(14)
C223 C222 H222 119.9
C221 C222 H222 119.9
C224 C223 C222 120.37(15)
C224 C223 H223 119.8
C222 C223 H223 119.8
C223 C224 C225 119.75(14)
C223 C224 H224 120.1
C225 C224 H224 120.1
C224 C225 C226 120.25(15)
C224 C225 H225 119.9
C226 C225 H225 119.9
C225 C226 C221 120.43(14)
C225 C226 H226 119.8
C221 C226 H226 119.8
C228 C227 C232 118.80(13)
C228 C227 P2 122.67(11)
C232 C227 P2 118.52(11)
C229 C228 C227 120.18(15)
C229 C228 H228 119.9
C227 C228 H228 119.9
C230 C229 C228 120.53(15)
C230 C229 H229 119.7
C228 C229 H229 119.7
C229 C230 C231 119.67(14)
C229 C230 H230 120.2
C231 C230 H230 120.2
C232 C231 C230 120.17(15)
C232 C231 H231 119.9
C230 C231 H231 119.9
C231 C232 C227 120.60(14)
C231 C232 H232 119.7
C227 C232 H232 119.7
C24 C234 C235 114.10(12)
C24 C234 H23A 108.7
C235 C234 H23A 108.7
C24 C234 H23B 108.7
C235 C234 H23B 108.7
H23A C234 H23B 107.6
C236 C235 C240 118.68(13)
C236 C235 C234 120.53(13)
C240 C235 C234 120.77(13)
C237 C236 C235 120.95(14)
C237 C236 H236 119.5
C235 C236 H236 119.5
C238 C237 C236 119.96(15)
C238 C237 H237 120.0
C236 C237 H237 120.0
C239 C238 C237 119.71(14)
C239 C238 H238 120.1
C237 C238 H238 120.1
C238 C239 C240 120.50(15)
C238 C239 H239 119.7
C240 C239 H239 119.7
C239 C240 C235 120.19(14)
C239 C240 H240 119.9
C235 C240 H240 119.9

loop_
_geom_bond_atom_site_label_1
_geom_bond_atom_site_label_2
_geom_bond_distance
Fe1 C111 2.0286(14)
Fe1 C117 2.0406(14)
Fe1 C120 2.0416(14)
Fe1 C116 2.0424(14)
Fe1 C115 2.0453(14)
Fe1 C119 2.0474(15)
Fe1 C114 2.0481(14)
Fe1 C112 2.0499(15)
Fe1 C113 2.0527(14)
Fe1 C118 2.0528(15)
B1 P1 1.9100(17)
B1 H1B 1.1067
B1 H2B 1.0775
B1 H3B 1.0519
P1 C116 1.7911(14)
P1 C127 1.8101(14)
P1 C121 1.8152(14)
N11 N12 1.3492(17)
N11 C15 1.3514(18)
N11 C111 1.4182(17)
N12 N13 1.3179(17)
N13 C14 1.3627(19)
C14 C15 1.365(2)
C14 C134 1.5008(19)
C15 H15 0.9500
C111 C112 1.420(2)
C111 C115 1.423(2)
C112 C113 1.424(2)
C112 H112 0.9500
C113 C114 1.417(2)
C113 H113 0.9500
C114 C115 1.431(2)
C114 H114 0.9500
C115 H115 0.9500
C116 C117 1.430(2)
C116 C120 1.4327(19)
C117 C118 1.423(2)
C117 H117 0.9500
C118 C119 1.416(2)
C118 H118 0.9500
C119 C120 1.425(2)
C119 H119 0.9500
C120 H120 0.9500
C121 C122 1.394(2)
C121 C126 1.396(2)
C122 C123 1.394(2)
C122 H122 0.9500
C123 C124 1.377(2)
C123 H123 0.9500
C124 C125 1.381(2)
C124 H124 0.9500
C125 C126 1.387(2)
C125 H125 0.9500
C126 H126 0.9500
C127 C132 1.3945(19)
C127 C128 1.3950(19)
C128 C129 1.387(2)
C128 H128 0.9500
C129 C130 1.385(2)
C129 H129 0.9500
C130 C131 1.384(2)
C130 H130 0.9500
C131 C132 1.390(2)
C131 H131 0.9500
C132 H132 0.9500
C134 C135 1.515(2)
C134 H13A 0.9900
C134 H13B 0.9900
C135 C136 1.384(2)
C135 C140 1.390(2)
C136 C137 1.380(2)
C136 H136 0.9500
C137 C138 1.378(3)
C137 H137 0.9500
C138 C139 1.371(3)
C138 H138 0.9500
C139 C140 1.391(2)
C139 H139 0.9500
C140 H140 0.9500
Fe2 C211 2.0340(13)
Fe2 C214 2.0402(14)
Fe2 C217 2.0407(13)
Fe2 C216 2.0421(13)
Fe2 C220 2.0426(14)
Fe2 C215 2.0452(14)
Fe2 C218 2.0504(14)
Fe2 C213 2.0518(14)
Fe2 C219 2.0532(14)
Fe2 C212 2.0573(14)
B2 P2 1.9184(16)
B2 H4B 1.1685
B2 H5B 1.0938
B2 H6B 1.1624
P2 C216 1.7923(14)
P2 C221 1.8144(14)
P2 C227 1.8194(14)
N21 N22 1.3517(16)
N21 C25 1.3521(17)
N21 C211 1.4149(17)
N22 N23 1.3162(17)
N23 C24 1.3634(19)
C24 C25 1.365(2)
C24 C234 1.4971(19)
C25 H25 0.9500
C211 C212 1.423(2)
C211 C215 1.4273(19)
C212 C213 1.421(2)
C212 H212 0.9500
C213 C214 1.418(2)
C213 H213 0.9500
C214 C215 1.428(2)
C214 H214 0.9500
C215 H215 0.9500
C216 C217 1.4331(19)
C216 C220 1.4378(18)
C217 C218 1.427(2)
C217 H217 0.9500
C218 C219 1.419(2)
C218 H218 0.9500
C219 C220 1.420(2)
C219 H219 0.9500
C220 H220 0.9500
C221 C226 1.390(2)
C221 C222 1.397(2)
C222 C223 1.389(2)
C222 H222 0.9500
C223 C224 1.382(2)
C223 H223 0.9500
C224 C225 1.383(2)
C224 H224 0.9500
C225 C226 1.389(2)
C225 H225 0.9500
C226 H226 0.9500
C227 C228 1.394(2)
C227 C232 1.397(2)
C228 C229 1.394(2)
C228 H228 0.9500
C229 C230 1.380(2)
C229 H229 0.9500
C230 C231 1.387(2)
C230 H230 0.9500
C231 C232 1.387(2)
C231 H231 0.9500
C232 H232 0.9500
C234 C235 1.5155(19)
C234 H23A 0.9900
C234 H23B 0.9900
C235 C236 1.388(2)
C235 C240 1.394(2)
C236 C237 1.385(2)
C236 H236 0.9500
C237 C238 1.382(2)
C237 H237 0.9500
C238 C239 1.380(2)
C238 H238 0.9500
C239 C240 1.387(2)
C239 H239 0.9500
C240 H240 0.9500
